data_7135332
loop_
_publ_author_name
'Thornton, Ragene'
'French, Kirk'
'Shuford, Kevin'
'Martin, Caleb Daniel'

_publ_section_title
;
 Reactivity of Gold and Copper Acetylide with a Secondary Borane
;
_journal_name_full 'Chemical Communications'
_journal_paper_doi 10.1039/D5CC06957B
_journal_year 2026
_chemical_formula_moiety 'C32 H47 Au B21 P'
_chemical_formula_sum 'C32 H47 Au B21 P'
_chemical_formula_weight 886.979
_chemical_properties_physical Air-sensitive,Moisture-sensitive
_space_group_crystal_system monoclinic
_space_group_IT_number 14
_space_group_name_Hall '-P 2ybc'
_space_group_name_H-M_alt 'P 1 21/c 1'
_symmetry_Int_Tables_number 14
_audit_creation_date 2025-07-31
_audit_creation_method
;
Olex2 1.5
(compiled 2024.01.12 svn.r2f8d729c for OlexSys, GUI svn.r6928)
;
_audit_update_record
;
2025-09-25 deposited with the CCDC.	2025-12-10 downloaded from the CCDC.
;
_cell_angle_alpha 90
_cell_angle_beta 97.988(1)
_cell_angle_gamma 90
_cell_formula_units_Z 4
_cell_length_a 15.4148(1)
_cell_length_b 16.6168(1)
_cell_length_c 15.9182(1)
_cell_measurement_reflns_used 36348
_cell_measurement_temperature 150.00(10)
_cell_measurement_theta_max 77.5590
_cell_measurement_theta_min 2.6830
_cell_volume 4037.80(4)
_computing_cell_refinement 'CrysAlisPro 1.171.43.133a (Rigaku OD, 2024)'
_computing_data_collection 'CrysAlisPro system (CCD 43.133a 64-bit (release 07-08-2024))'
_computing_data_reduction 'CrysAlisPro 1.171.43.133a (Rigaku OD, 2024)'
_computing_molecular_graphics 'Olex2 1.5 (Dolomanov et al., 2009)'
_computing_publication_material 'Olex2 1.5 (Dolomanov et al., 2009)'
_computing_structure_refinement 'olex2.refine 1.5 (Bourhis et al., 2015)'
_diffrn_ambient_environment N~2~
_diffrn_ambient_temperature 150.00(10)
_diffrn_detector 'Hybrid Pixel Array Detector'
_diffrn_detector_area_resol_mean 10.0000
_diffrn_detector_type 'HyPix-Arc 100'
_diffrn_measured_fraction_theta_full 0.9962
_diffrn_measured_fraction_theta_max 0.9917
_diffrn_measurement_details
;
List of Runs (angles in degrees, time in seconds):

  # Type    Start    End  Width  t~exp~   \w     \q     \k     \f   Frames
#--------------------------------------------------------------------------
  1  \w    -21.00  23.00   0.50    3.00    --   42.75 -80.00 -43.00   88
  2  \w    -77.00 -10.00   0.50    3.00    --  -44.00  80.00  80.00  134
  3  \w   -159.00 -85.00   0.50    3.00    --  -88.62 -80.00 -43.00  148
  4  \w    120.00 146.00   0.50    3.00    --  114.01  80.00  80.00   52
  5  \w    114.00 140.00   0.50    3.00    --  114.01 -80.00 -43.00   52
  6  \w     55.00  81.00   0.50    3.00    --  114.01 -80.00 -43.00   52
  7  \w    -36.00 -10.00   0.50    3.00    --  -44.00  38.00-180.00   52
  8  \w   -122.00 -81.00   0.50    3.00    --  -44.00-125.00   0.00   82
  9  \w      0.00  31.00   0.50    3.00    --  -44.00  19.00-180.00   62
 10  \w      0.00  37.00   0.50    3.00    --  -44.00  38.00-180.00   74
 11  \w      2.00  27.00   0.50    3.00    --   50.00  97.00-142.04   50
 12  \w   -154.00 -75.00   0.50    3.00    --  -78.00 -71.00 -99.48  158
 13  \w    -71.00 -44.00   0.50    3.00    --  -78.00 -71.00 -99.48   54
 14  \w    -48.00 -13.00   0.50    3.00    --  -88.62  45.00 -90.00   70
 15  \w    -45.00  -4.00   0.50    3.00    --  -88.62  45.00  30.00   82
 16  \w   -122.00 -96.00   0.50    3.00    --  -88.62  80.00  80.00   52
 17  \w    -85.00 -39.00   0.50    3.00    --  -88.62  80.00  80.00   92
 18  \w     36.00  62.00   0.50    3.00    --  114.01 -94.00 -60.00   52
 19  \w     40.00  65.00   0.50    3.00    --  114.01 -61.00   0.00   50
 20  \w     77.00 102.00   0.50    3.00    --  114.01-111.00 -60.00   50
 21  \w     34.00  59.00   0.50    3.00    --  114.01 -61.00-120.00   50
 22  \w     52.00  99.00   0.50    3.00    --  114.01 -94.00-180.00   94
 23  \w     49.00  75.00   0.50    3.00    --  114.01 -61.00  60.00   52
 24  \w     34.00  59.00   0.50    3.00    --  114.01 -61.00-180.00   50
 25  \w     77.00 109.00   0.50    3.00    --  116.00 -71.00 176.24   64
 26  \w     49.00 158.00   0.50    3.00    --  116.00  25.00 118.49  218
 27  \w     50.00  76.00   0.50    3.00    --  116.00 -80.00  52.75   52
 28  \w     44.00  71.00   0.50    3.00    --  116.00 -80.00 -88.95   54
 29  \w    101.00 149.00   0.50    3.00    --  116.00 -74.00  86.17   96
 30  \w    126.00 155.00   0.50    3.00    --  116.00 -82.00  29.33   58
 31  \w    129.00 155.00   0.50    3.00    --  116.00  23.00-122.93   52
 32  \w     86.00 154.00   0.50    3.00    --  116.00 -80.00 -88.95  136
 33  \w     43.00 117.00   0.50    3.00    --  116.00  23.00-122.93  148
 34  \w     44.00  70.00   0.50    3.00    --  116.00 -71.00 176.24   52
 35  \w     59.00  85.00   0.50    3.00    --  116.00-130.00  94.62   52
 36  \w     57.00 104.00   0.50    3.00    --  116.00 -71.00-118.57   94
 37  \w     50.00  88.00   0.50    3.00    --  116.00 -75.00 -69.47   76
 38  \w     59.00  84.00   0.50    3.00    --  116.00  26.00 -98.61   50
 39  \w    108.00 134.00   0.50    3.00    --  116.00   7.00 115.41   52
 40  \w     40.00  66.00   0.50    3.00    --  116.00 -71.00 167.94   52
 41  \w     45.00  71.00   0.50    3.00    --  116.00   7.00 115.41   52
 42  \w     42.00 129.00   0.50    3.00    --  116.00 -76.00   0.88  174
 43  \w     83.00 114.00   0.50    3.00    --  116.00 -78.00  25.40   62
 44  \w     43.00  69.00   0.50    3.00    --  116.00 -78.00  25.40   52
 45  \w    145.00 177.00   0.50    3.00    --  116.00   4.00  19.67   64
 46  \w     40.00  70.00   0.50    3.00    --  116.00 -72.00  98.31   60
 47  \w     97.00 122.00   0.50    3.00    --  116.00  26.00 -98.61   50
 48  \w    130.00 164.00   0.50    3.00    --  116.00  26.00 -98.61   68
 49  \w     77.00 107.00   0.50    3.00    --  116.00   4.00  19.67   60
 50  \w    113.00 144.00   0.50    3.00    --  116.00  29.00  -1.84   62
 51  \w     47.00  73.00   0.50    3.00    --  116.00 -79.00 -10.65   52
 52  \w    113.00 139.00   0.50    3.00    --  116.00 -79.00 -10.65   52
 53  \w     64.00  89.00   0.50    3.00    --  116.00  29.00  -1.84   50
 54  \w     41.00 113.00   0.50    3.00    --  116.00  14.00  96.97  144
;
_diffrn_measurement_device 'four-circle diffractometer'
_diffrn_measurement_device_type 'XtaLAB Synergy, Dualflex, HyPix-Arc 100'
_diffrn_measurement_method '\w scans'
_diffrn_orient_matrix_type 'CrysAlisPro convention (1999,Acta A55,543-557)'
_diffrn_orient_matrix_UB_11 -0.0148348000
_diffrn_orient_matrix_UB_12 -0.0751032000
_diffrn_orient_matrix_UB_13 0.0529259000
_diffrn_orient_matrix_UB_21 0.0959573000
_diffrn_orient_matrix_UB_22 -0.0253826000
_diffrn_orient_matrix_UB_23 -0.0009845000
_diffrn_orient_matrix_UB_31 0.0274337000
_diffrn_orient_matrix_UB_32 0.0481278000
_diffrn_orient_matrix_UB_33 0.0821425000
_diffrn_radiation_monochromator mirror
_diffrn_radiation_probe x-ray
_diffrn_radiation_type 'Cu K\a'
_diffrn_radiation_wavelength 1.54184
_diffrn_reflns_av_R_equivalents 0.0450
_diffrn_reflns_av_unetI/netI 0.0197
_diffrn_reflns_Laue_measured_fraction_full 0.9962
_diffrn_reflns_Laue_measured_fraction_max 0.9917
_diffrn_reflns_limit_h_max 19
_diffrn_reflns_limit_h_min -19
_diffrn_reflns_limit_k_max 21
_diffrn_reflns_limit_k_min -20
_diffrn_reflns_limit_l_max 20
_diffrn_reflns_limit_l_min -17
_diffrn_reflns_number 41997
_diffrn_reflns_point_group_measured_fraction_full 0.9962
_diffrn_reflns_point_group_measured_fraction_max 0.9917
_diffrn_reflns_theta_full 67.6840
_diffrn_reflns_theta_max 78.36
_diffrn_reflns_theta_min 2.89
_diffrn_source 'micro-focus sealed X-ray tube'
_diffrn_source_type 'PhotonJet (Cu) X-ray Source'
_exptl_absorpt_coefficient_mu 7.385
_exptl_absorpt_correction_T_max 1.00000
_exptl_absorpt_correction_T_min 0.07635
_exptl_absorpt_correction_type multi-scan
_exptl_absorpt_process_details
;
CrysAlisPro 1.171.43.133a (Rigaku Oxford Diffraction, 2024)
Empirical absorption correction using spherical harmonics,
implemented in SCALE3 ABSPACK scaling algorithm.
;
_exptl_crystal_colour Clear
_exptl_crystal_density_diffrn 1.459
_exptl_crystal_description block
_exptl_crystal_F_000 1742.050
_exptl_crystal_size_max 0.544
_exptl_crystal_size_mid 0.387
_exptl_crystal_size_min 0.351
_refine_diff_density_max 2.4452
_refine_diff_density_min -1.2693
_refine_diff_density_rms 0.1385
_refine_ls_d_res_high 0.7871
_refine_ls_d_res_low 15.2652
_refine_ls_goodness_of_fit_ref 1.0311
_refine_ls_hydrogen_treatment constr
_refine_ls_matrix_type full
_refine_ls_number_constraints 90
_refine_ls_number_parameters 498
_refine_ls_number_reflns 8605
_refine_ls_number_restraints 0
_refine_ls_restrained_S_all 1.0311
_refine_ls_R_factor_all 0.0375
_refine_ls_R_factor_gt 0.0373
_refine_ls_shift/su_max -0.0007
_refine_ls_shift/su_mean 0.0000
_refine_ls_structure_factor_coef Fsqd
_refine_ls_weighting_details 'w=1/[\s^2^(Fo^2^)+(0.0640P)^2^+10.7471P] where P=(Fo^2^+2Fc^2^)/3'
_refine_ls_weighting_scheme calc
_refine_ls_wR_factor_gt 0.1037
_refine_ls_wR_factor_ref 0.1038
_reflns_Friedel_coverage 0.0
_reflns_limit_h_max 19
_reflns_limit_h_min -19
_reflns_limit_k_max 21
_reflns_limit_k_min 0
_reflns_limit_l_max 20
_reflns_limit_l_min 0
_reflns_number_gt 8565
_reflns_number_total 8605
_reflns_threshold_expression I>=2u(I)
_cod_data_source_file d5cc06957b2.cif
_cod_data_source_block CDM922_RT_RG_auto
_cod_original_cell_volume 4037.80(5)
_cod_database_code 7135332
_chemical_oxdiff_formula PAuB21C32H42
_olex2_refinement_description
;
1. Fixed Uiso
 At 1.2 times of:
  All B(H) groups, All C(H) groups
 At 1.5 times of:
  All C(H,H,H) groups
2.a Aromatic/amide H refined with riding coordinates:
 C8(H8), C10(H10), C11(H11), C12(H12), C13(H13), C14(H14), C16(H16), C17(H17),
 C18(H18), C19(H19), C20(H20), C22(H22), C23(H23), C24(H24), C26(H26), C27(H27),
  C29(H29), C30(H30), C31(H31), C32(H32), C33(H33)
2.b Idealised Me refined as rotating group:
 C3(H3a,H3b,H3c), C6(H6a,H6b,H6c)
2.c Boron cage BH refined with riding coordinates:
 B2(H2), B3(H3), B4(H4), B5(H5), B6(H6), B7(H7), B8(H8a), B9(H9), B10(H10a),
 B11(H11a), B12(H12a), B13(H13a), B14(H14a), B15(H15), B16(H16a), B17(H17a),
 B18(H18a), B19(H19a), B20(H20a), B21(H21)
;
_olex2_submission_special_instructions 'No special instructions were received'
_oxdiff_exptl_absorpt_empirical_details
;
Empirical correction (ABSPACK) includes:
- Absorption correction using spherical harmonics
- Frame scaling
;
_oxdiff_exptl_absorpt_empirical_full_max 16.077
_oxdiff_exptl_absorpt_empirical_full_min 0.514

loop_
_space_group_symop_id
_space_group_symop_operation_xyz
1 x,y,z
2 -x,y+1/2,-z+1/2
3 -x,-y,-z
4 x,-y-1/2,z-1/2

loop_
_atom_site_label
_atom_site_type_symbol
_atom_site_fract_x
_atom_site_fract_y
_atom_site_fract_z
_atom_site_U_iso_or_equiv
_atom_site_adp_type
_atom_site_occupancy
_atom_site_refinement_flags_posn
Au1 Au 0.248257(9) 0.574417(8) 0.727112(9) 0.02468(7) Uani 1.000000 .
P1 P 0.19830(5) 0.68723(5) 0.78982(6) 0.02331(17) Uani 1.000000 .
C1 C 0.2966(2) 0.3983(2) 0.8089(2) 0.0262(7) Uani 1.000000 .
C2 C 0.2376(3) 0.3119(2) 0.7774(2) 0.0300(8) Uani 1.000000 .
C3 C 0.2303(3) 0.2847(2) 0.6865(3) 0.0383(9) Uani 1.000000 .
H3a H 0.1782(13) 0.3089(17) 0.6539(6) 0.0574(14) Uiso 1.000000 GR
H3b H 0.2826(11) 0.3017(19) 0.6625(7) 0.0574(14) Uiso 1.000000 GR
H3c H 0.225(2) 0.2260(3) 0.6840(3) 0.0574(14) Uiso 1.000000 GR
C4 C 0.4366(2) 0.4817(2) 0.7429(2) 0.0255(7) Uani 1.000000 .
C5 C 0.5049(3) 0.4284(2) 0.6886(3) 0.0289(8) Uani 1.000000 .
C6 C 0.4694(3) 0.3539(2) 0.6415(3) 0.0369(9) Uani 1.000000 .
H6a H 0.454(2) 0.3139(8) 0.6822(3) 0.0554(13) Uiso 1.000000 GR
H6b H 0.4173(13) 0.3679(4) 0.6018(16) 0.0554(13) Uiso 1.000000 GR
H6c H 0.5142(8) 0.3315(12) 0.6101(17) 0.0554(13) Uiso 1.000000 GR
C7 C 0.2757(2) 0.4703(2) 0.6568(2) 0.0276(7) Uani 1.000000 .
C8 C 0.2380(3) 0.4575(2) 0.5775(2) 0.0306(8) Uani 1.000000 .
H8 H 0.2580(3) 0.4108(2) 0.5516(2) 0.0367(9) Uiso 1.000000 R
C9 C 0.1700(3) 0.5039(2) 0.5227(2) 0.0316(8) Uani 1.000000 .
C10 C 0.1147(3) 0.5582(3) 0.5543(3) 0.0449(10) Uani 1.000000 .
H10 H 0.1205(3) 0.5669(3) 0.6138(3) 0.0539(12) Uiso 1.000000 R
C11 C 0.0505(3) 0.6004(4) 0.5015(3) 0.0493(11) Uani 1.000000 .
H11 H 0.0143(3) 0.6382(4) 0.5250(3) 0.0591(13) Uiso 1.000000 R
C12 C 0.0399(3) 0.5876(3) 0.4161(3) 0.0481(12) Uani 1.000000 .
H12 H -0.0035(3) 0.6161(3) 0.3796(3) 0.0577(14) Uiso 1.000000 R
C13 C 0.0931(4) 0.5325(3) 0.3840(3) 0.0578(14) Uani 1.000000 .
H13 H 0.0854(4) 0.5225(3) 0.3247(3) 0.0694(17) Uiso 1.000000 R
C14 C 0.1576(3) 0.4911(3) 0.4359(3) 0.0442(10) Uani 1.000000 .
H14 H 0.1937(3) 0.4536(3) 0.4118(3) 0.0530(12) Uiso 1.000000 R
C15 C 0.0948(2) 0.6671(2) 0.8292(2) 0.0271(7) Uani 1.000000 .
C16 C 0.0810(3) 0.6868(3) 0.9106(3) 0.0436(10) Uani 1.000000 .
H16 H 0.1261(3) 0.7124(3) 0.9480(3) 0.0523(13) Uiso 1.000000 R
C17 C 0.0009(3) 0.6693(4) 0.9381(3) 0.0505(12) Uani 1.000000 .
H17 H -0.0085(3) 0.6827(4) 0.9941(3) 0.0606(15) Uiso 1.000000 R
C18 C -0.0647(3) 0.6323(3) 0.8836(3) 0.0398(9) Uani 1.000000 .
H18 H -0.1186(3) 0.6188(3) 0.9026(3) 0.0478(11) Uiso 1.000000 R
C19 C -0.0519(3) 0.6149(3) 0.8018(3) 0.0439(10) Uani 1.000000 .
H19 H -0.0980(3) 0.5915(3) 0.7637(3) 0.0527(12) Uiso 1.000000 R
C20 C 0.0278(3) 0.6313(3) 0.7744(3) 0.0407(9) Uani 1.000000 .
H20 H 0.0366(3) 0.6182(3) 0.7181(3) 0.0489(11) Uiso 1.000000 R
C21 C 0.1762(2) 0.7703(2) 0.7161(2) 0.0248(7) Uani 1.000000 .
C22 C 0.1076(2) 0.8242(2) 0.7206(2) 0.0311(7) Uani 1.000000 .
H22 H 0.0684(2) 0.8161(2) 0.7609(2) 0.0373(9) Uiso 1.000000 R
C23 C 0.0968(3) 0.8898(2) 0.6658(3) 0.0372(9) Uani 1.000000 .
H23 H 0.0504(3) 0.9268(2) 0.6692(3) 0.0446(10) Uiso 1.000000 R
C24 C 0.1530(3) 0.9013(3) 0.6066(3) 0.0381(9) Uani 1.000000 .
H24 H 0.1460(3) 0.9467(3) 0.5701(3) 0.0458(11) Uiso 1.000000 R
C26 C 0.2197(3) 0.8465(3) 0.6006(3) 0.0386(9) Uani 1.000000 .
H26 H 0.2576(3) 0.8540(3) 0.5590(3) 0.0463(11) Uiso 1.000000 R
C27 C 0.2315(3) 0.7812(2) 0.6547(2) 0.0320(8) Uani 1.000000 .
H27 H 0.2771(3) 0.7438(2) 0.6501(2) 0.0384(9) Uiso 1.000000 R
C28 C 0.2743(2) 0.7250(2) 0.8785(2) 0.0240(6) Uani 1.000000 .
C29 C 0.3452(2) 0.6774(2) 0.9107(2) 0.0283(7) Uani 1.000000 .
H29 H 0.3539(2) 0.6268(2) 0.8855(2) 0.0339(8) Uiso 1.000000 R
C30 C 0.4038(2) 0.7037(3) 0.9800(3) 0.0335(8) Uani 1.000000 .
H30 H 0.4523(2) 0.6711(3) 1.0020(3) 0.0403(10) Uiso 1.000000 R
C31 C 0.3909(3) 0.7777(3) 1.0168(2) 0.0344(8) Uani 1.000000 .
H31 H 0.4303(3) 0.7954(3) 1.0644(2) 0.0412(10) Uiso 1.000000 R
C32 C 0.3213(3) 0.8258(2) 0.9845(3) 0.0335(8) Uani 1.000000 .
H32 H 0.3134(3) 0.8767(2) 1.0095(3) 0.0402(9) Uiso 1.000000 R
C33 C 0.2623(2) 0.8001(2) 0.9152(2) 0.0288(7) Uani 1.000000 .
H33 H 0.2144(2) 0.8332(2) 0.8931(2) 0.0346(9) Uiso 1.000000 R
B1 B 0.3348(3) 0.4518(2) 0.7350(3) 0.0251(7) Uani 1.000000 .
B2 B 0.3382(3) 0.3039(3) 0.8373(3) 0.0336(9) Uani 1.000000 .
H2 H 0.3969(3) 0.2789(3) 0.8119(3) 0.0404(11) Uiso 1.000000 R
B3 B 0.3462(3) 0.3844(3) 0.9117(3) 0.0302(8) Uani 1.000000 .
H3 H 0.4106(3) 0.4123(3) 0.9374(3) 0.0363(10) Uiso 1.000000 R
B4 B 0.2499(3) 0.4423(3) 0.8894(3) 0.0283(8) Uani 1.000000 .
H4 H 0.2502(3) 0.5089(3) 0.9002(3) 0.0340(10) Uiso 1.000000 R
B5 B 0.1834(3) 0.3971(3) 0.8021(3) 0.0288(8) Uani 1.000000 .
H5 H 0.1403(3) 0.4333(3) 0.7538(3) 0.0346(10) Uiso 1.000000 R
B6 B 0.1523(3) 0.3003(3) 0.8341(3) 0.0346(9) Uani 1.000000 .
H6 H 0.0880(3) 0.2726(3) 0.8079(3) 0.0416(11) Uiso 1.000000 R
B7 B 0.2491(3) 0.2419(3) 0.8569(4) 0.0386(10) Uani 1.000000 .
H7 H 0.2492(3) 0.1753(3) 0.8460(4) 0.0463(12) Uiso 1.000000 R
B8 B 0.3171(3) 0.2866(3) 0.9427(3) 0.0389(10) Uani 1.000000 .
H8a H 0.3624(3) 0.2498(3) 0.9887(3) 0.0467(12) Uiso 1.000000 R
B9 B 0.2607(3) 0.3725(3) 0.9755(3) 0.0344(9) Uani 1.000000 .
H9 H 0.2679(3) 0.3923(3) 1.0434(3) 0.0413(11) Uiso 1.000000 R
B10 B 0.1595(3) 0.3817(3) 0.9067(3) 0.0332(9) Uani 1.000000 .
H10a H 0.0998(3) 0.4083(3) 0.9288(3) 0.0398(11) Uiso 1.000000 R
B11 B 0.4678(3) 0.5198(3) 0.6490(3) 0.0298(8) Uani 1.000000 .
H11a H 0.4207(3) 0.5277(3) 0.5894(3) 0.0358(10) Uiso 1.000000 R
B12 B 0.5202(3) 0.4252(2) 0.7972(3) 0.0285(9) Uani 1.000000 .
H12a H 0.5079(3) 0.3705(2) 0.8349(3) 0.0342(10) Uiso 1.000000 R
B13 B 0.4969(3) 0.5237(2) 0.8302(3) 0.0284(8) Uani 1.000000 .
H13a H 0.4696(3) 0.5352(2) 0.8907(3) 0.0341(9) Uiso 1.000000 R
B14 B 0.4649(3) 0.5819(2) 0.7384(3) 0.0295(9) Uani 1.000000 .
H14a H 0.4162(3) 0.6320(2) 0.7376(3) 0.0354(10) Uiso 1.000000 R
B15 B 0.5554(3) 0.5876(3) 0.6798(3) 0.0345(9) Uani 1.000000 .
H15 H 0.5673(3) 0.6412(3) 0.6404(3) 0.0414(11) Uiso 1.000000 R
B16 B 0.5778(3) 0.4890(3) 0.6473(3) 0.0343(9) Uani 1.000000 .
H16a H 0.6039(3) 0.4769(3) 0.5863(3) 0.0412(11) Uiso 1.000000 R
B17 B 0.6101(3) 0.4303(3) 0.7394(3) 0.0338(10) Uani 1.000000 .
H17a H 0.6576(3) 0.3794(3) 0.7391(3) 0.0406(12) Uiso 1.000000 R
B18 B 0.6070(3) 0.4924(3) 0.8295(3) 0.0334(9) Uani 1.000000 .
H18a H 0.6530(3) 0.4831(3) 0.8897(3) 0.0401(11) Uiso 1.000000 R
B19 B 0.6437(3) 0.5326(3) 0.7373(3) 0.0366(10) Uani 1.000000 .
H19a H 0.7138(3) 0.5500(3) 0.7365(3) 0.0439(11) Uiso 1.000000 R
B20 B 0.5729(3) 0.5904(3) 0.7927(3) 0.0333(9) Uani 1.000000 .
H20a H 0.5962(3) 0.6463(3) 0.8283(3) 0.0399(11) Uiso 1.000000 R
B21 B 0.2007(3) 0.2847(3) 0.9409(3) 0.0379(10) Uani 1.000000 .
H21 H 0.1684(3) 0.2469(3) 0.9859(3) 0.0455(12) Uiso 1.000000 R

loop_
_atom_site_aniso_label
_atom_site_aniso_U_11
_atom_site_aniso_U_22
_atom_site_aniso_U_33
_atom_site_aniso_U_12
_atom_site_aniso_U_13
_atom_site_aniso_U_23
Au1 0.02298(10) 0.02252(10) 0.02925(10) 0.00114(4) 0.00615(6) -0.00274(5)
P1 0.0195(4) 0.0222(4) 0.0290(4) 0.0017(3) 0.0059(3) -0.0002(3)
C1 0.0238(16) 0.0226(16) 0.0340(18) -0.0008(13) 0.0109(13) -0.0020(14)
C2 0.0320(17) 0.0191(17) 0.041(2) -0.0034(13) 0.0134(15) -0.0009(14)
C3 0.050(2) 0.0266(19) 0.041(2) -0.0084(17) 0.0160(18) -0.0086(16)
C4 0.0249(16) 0.0219(16) 0.0308(17) 0.0016(13) 0.0078(13) -0.0002(13)
C5 0.0261(18) 0.0278(19) 0.035(2) 0.0033(13) 0.0136(15) -0.0009(13)
C6 0.040(2) 0.0297(19) 0.044(2) 0.0002(16) 0.0165(17) -0.0084(17)
C7 0.0267(16) 0.0219(16) 0.0361(18) -0.0033(13) 0.0109(14) -0.0030(14)
C8 0.0317(18) 0.033(2) 0.0281(17) -0.0055(15) 0.0088(14) -0.0049(15)
C9 0.0333(18) 0.0333(19) 0.0289(17) -0.0136(15) 0.0068(14) -0.0013(15)
C10 0.031(2) 0.064(3) 0.039(2) 0.001(2) 0.0054(17) -0.007(2)
C11 0.036(2) 0.060(3) 0.051(3) 0.001(2) 0.002(2) -0.000(2)
C12 0.043(2) 0.049(3) 0.048(3) -0.015(2) -0.005(2) 0.016(2)
C13 0.084(4) 0.048(3) 0.037(2) -0.013(3) -0.005(2) 0.004(2)
C14 0.064(3) 0.034(2) 0.035(2) -0.007(2) 0.0081(19) -0.0033(17)
C15 0.0227(16) 0.0235(16) 0.0359(18) 0.0027(13) 0.0068(14) 0.0039(14)
C16 0.0277(19) 0.072(3) 0.032(2) -0.0070(19) 0.0061(15) 0.009(2)
C17 0.031(2) 0.086(4) 0.036(2) -0.008(2) 0.0091(17) 0.011(2)
C18 0.0281(19) 0.043(2) 0.051(2) -0.0002(16) 0.0129(17) 0.0172(19)
C19 0.0270(19) 0.039(2) 0.066(3) -0.0058(16) 0.0079(19) -0.011(2)
C20 0.0276(18) 0.043(2) 0.054(2) -0.0032(17) 0.0122(17) -0.015(2)
C21 0.0229(15) 0.0241(16) 0.0278(16) -0.0024(12) 0.0052(13) -0.0015(13)
C22 0.0300(18) 0.0292(18) 0.0349(19) 0.0042(14) 0.0071(14) -0.0003(15)
C23 0.041(2) 0.030(2) 0.038(2) 0.0050(16) -0.0006(17) 0.0022(16)
C24 0.051(2) 0.033(2) 0.0288(19) -0.0044(18) 0.0006(17) 0.0067(16)
C26 0.043(2) 0.040(2) 0.034(2) -0.0087(18) 0.0093(17) 0.0032(17)
C27 0.0314(18) 0.0325(19) 0.0336(19) -0.0028(15) 0.0098(15) -0.0007(15)
C28 0.0193(15) 0.0259(16) 0.0274(16) -0.0028(12) 0.0056(12) -0.0001(13)
C29 0.0252(16) 0.0283(17) 0.0328(18) 0.0019(13) 0.0089(14) -0.0029(14)
C30 0.0240(17) 0.043(2) 0.0342(19) 0.0043(15) 0.0054(14) 0.0030(16)
C31 0.0293(18) 0.044(2) 0.0300(18) -0.0088(16) 0.0062(14) -0.0023(16)
C32 0.0351(19) 0.0305(19) 0.0362(19) -0.0063(15) 0.0094(16) -0.0067(15)
C33 0.0272(17) 0.0246(17) 0.0353(18) -0.0001(13) 0.0064(14) -0.0018(14)
B1 0.0264(18) 0.0194(17) 0.0313(19) -0.0005(14) 0.0102(15) -0.0065(15)
B2 0.030(2) 0.0244(19) 0.049(3) 0.0013(16) 0.0149(18) 0.0058(18)
B3 0.030(2) 0.029(2) 0.033(2) 0.0001(16) 0.0088(16) 0.0040(16)
B4 0.028(2) 0.0270(18) 0.031(2) 0.0003(16) 0.0084(16) -0.0029(16)
B5 0.0257(18) 0.027(2) 0.035(2) -0.0018(15) 0.0088(16) -0.0022(16)
B6 0.032(2) 0.031(2) 0.044(2) -0.0050(17) 0.0157(18) -0.0009(18)
B7 0.039(2) 0.023(2) 0.057(3) -0.0008(17) 0.018(2) 0.0048(19)
B8 0.035(2) 0.033(2) 0.050(3) 0.0014(18) 0.011(2) 0.011(2)
B9 0.033(2) 0.035(2) 0.036(2) -0.0023(18) 0.0091(17) 0.0066(18)
B10 0.0264(19) 0.037(2) 0.038(2) -0.0007(17) 0.0124(17) 0.0008(18)
B11 0.0266(19) 0.027(2) 0.038(2) 0.0019(15) 0.0140(16) 0.0037(16)
B12 0.028(2) 0.023(2) 0.036(2) 0.0030(14) 0.0089(17) -0.0011(14)
B13 0.0263(18) 0.0233(18) 0.036(2) 0.0015(15) 0.0045(15) -0.0025(16)
B14 0.029(2) 0.0196(18) 0.040(2) 0.0003(14) 0.0070(17) 0.0003(15)
B15 0.026(2) 0.028(2) 0.051(3) -0.0019(16) 0.0113(19) 0.0069(19)
B16 0.027(2) 0.034(2) 0.044(2) 0.0014(17) 0.0149(17) 0.0063(18)
B17 0.024(2) 0.032(2) 0.047(3) 0.0059(15) 0.0108(19) 0.0017(17)
B18 0.0248(19) 0.029(2) 0.046(2) 0.0020(16) 0.0042(17) 0.0016(18)
B19 0.0243(19) 0.032(2) 0.055(3) -0.0000(16) 0.0088(18) 0.0029(19)
B20 0.026(2) 0.0243(18) 0.050(3) -0.0008(16) 0.0058(18) -0.0006(18)
B21 0.038(2) 0.032(2) 0.046(3) -0.0023(18) 0.015(2) 0.0075(19)

loop_
_atom_type_symbol
_atom_type_scat_dispersion_real
_atom_type_scat_dispersion_imag
_atom_type_scat_Cromer_Mann_a1
_atom_type_scat_Cromer_Mann_a2
_atom_type_scat_Cromer_Mann_a3
_atom_type_scat_Cromer_Mann_a4
_atom_type_scat_Cromer_Mann_b1
_atom_type_scat_Cromer_Mann_b2
_atom_type_scat_Cromer_Mann_b3
_atom_type_scat_Cromer_Mann_b4
_atom_type_scat_Cromer_Mann_c
_atom_type_scat_source
_atom_type_scat_dispersion_source
Au -4.28379 7.31760 16.88190 18.59130 25.55820 5.86000 0.46110 8.62160 1.48260 36.39560 12.06580 'International Tables Volume C Table 6.1.1.4 (pp. 500-502)' 'Brennan, Cowan, Rev. Sci. Instrum., 1992, 63, 850'
B 0.00925 0.00394 2.05450 1.33260 1.09790 0.70680 23.21850 1.02100 60.34980 0.14030 -0.19320 'International Tables Volume C Table 6.1.1.4 (pp. 500-502)' 'Brennan, Cowan, Rev. Sci. Instrum., 1992, 63, 850'
C 0.01788 0.00908 2.31000 1.02000 1.58860 0.86500 20.84390 10.20750 0.56870 51.65120 0.21560 'International Tables Volume C Table 6.1.1.4 (pp. 500-502)' 'Brennan, Cowan, Rev. Sci. Instrum., 1992, 63, 850'
H 0.00000 0.00000 0.49300 0.32291 0.14019 0.04081 10.51090 26.12570 3.14236 57.79970 0.00304 'International Tables Volume C Table 6.1.1.4 (pp. 500-502)' 'Brennan, Cowan, Rev. Sci. Instrum., 1992, 63, 850'
P 0.29730 0.43501 6.43450 4.17910 1.78000 1.49080 1.90670 27.15700 0.52600 68.16450 1.11490 'International Tables Volume C Table 6.1.1.4 (pp. 500-502)' 'Brennan, Cowan, Rev. Sci. Instrum., 1992, 63, 850'

loop_
_geom_angle_atom_site_label_1
_geom_angle_atom_site_label_2
_geom_angle_atom_site_label_3
_geom_angle
_geom_angle_site_symmetry_1
_geom_angle_site_symmetry_3
_geom_angle_publ_flag
C7 Au1 P1 171.24(10) . . ?
B1 Au1 P1 150.89(10) . . ?
B1 Au1 C7 36.84(14) . . ?
C15 P1 Au1 111.09(12) . . ?
C21 P1 Au1 112.52(12) . . ?
C21 P1 C15 105.49(16) . . ?
C28 P1 Au1 113.52(12) . . ?
C28 P1 C15 107.27(16) . . ?
C28 P1 C21 106.45(16) . . ?
B1 C1 C2 117.7(3) . . ?
B2 C1 C2 59.1(2) . . ?
B2 C1 B1 121.2(3) . . ?
B3 C1 C2 108.0(3) . . ?
B3 C1 B1 126.5(3) . . ?
B3 C1 B2 62.0(3) . . ?
B4 C1 C2 108.1(3) . . ?
B4 C1 B1 122.1(3) . . ?
B4 C1 B2 111.7(3) . . ?
B4 C1 B3 61.7(2) . . ?
B5 C1 C2 59.4(2) . . ?
B5 C1 B1 114.7(3) . . ?
B5 C1 B2 109.9(3) . . ?
B5 C1 B3 111.6(3) . . ?
B5 C1 B4 61.9(2) . . ?
C3 C2 C1 119.5(3) . . ?
B2 C2 C1 60.3(2) . . ?
B2 C2 C3 117.0(3) . . ?
B5 C2 C1 60.3(2) . . ?
B5 C2 C3 119.6(3) . . ?
B5 C2 B2 111.7(3) . . ?
B6 C2 C1 110.6(3) . . ?
B6 C2 C3 121.0(3) . . ?
B6 C2 B2 113.8(3) . . ?
B6 C2 B5 62.4(2) . . ?
B7 C2 C1 110.6(3) . . ?
B7 C2 C3 119.6(3) . . ?
B7 C2 B2 62.7(3) . . ?
B7 C2 B5 113.3(3) . . ?
B7 C2 B6 62.6(3) . . ?
H3a C3 C2 109.5 . . ?
H3b C3 C2 109.5 . . ?
H3b C3 H3a 109.5 . . ?
H3c C3 C2 109.5 . . ?
H3c C3 H3a 109.5 . . ?
H3c C3 H3b 109.5 . . ?
B1 C4 C5 117.3(3) . . ?
B11 C4 C5 59.4(2) . . ?
B11 C4 B1 114.8(3) . . ?
B12 C4 C5 60.0(2) . . ?
B12 C4 B1 121.0(3) . . ?
B12 C4 B11 110.4(3) . . ?
B13 C4 C5 108.7(3) . . ?
B13 C4 B1 126.5(3) . . ?
B13 C4 B11 111.3(3) . . ?
B13 C4 B12 62.1(2) . . ?
B14 C4 C5 107.7(3) . . ?
B14 C4 B1 122.4(3) . . ?
B14 C4 B11 60.9(2) . . ?
B14 C4 B12 111.7(3) . . ?
B14 C4 B13 61.8(2) . . ?
C6 C5 C4 118.2(3) . . ?
B11 C5 C4 61.7(2) . . ?
B11 C5 C6 117.8(4) . . ?
B12 C5 C4 60.8(2) . . ?
B12 C5 C6 117.7(3) . . ?
B12 C5 B11 113.0(3) . . ?
B16 C5 C4 112.1(3) . . ?
B16 C5 C6 120.3(3) . . ?
B16 C5 B11 62.5(2) . . ?
B16 C5 B12 113.6(3) . . ?
B17 C5 C4 111.3(3) . . ?
B17 C5 C6 120.3(3) . . ?
B17 C5 B11 113.8(3) . . ?
B17 C5 B12 62.2(3) . . ?
B17 C5 B16 62.5(3) . . ?
H6a C6 C5 109.5 . . ?
H6b C6 C5 109.5 . . ?
H6b C6 H6a 109.5 . . ?
H6c C6 C5 109.5 . . ?
H6c C6 H6a 109.5 . . ?
H6c C6 H6b 109.5 . . ?
C8 C7 Au1 122.3(3) . . ?
B1 C7 Au1 82.5(2) . . ?
B1 C7 C8 155.2(4) . . ?
H8 C8 C7 114.6(2) . . ?
C9 C8 C7 130.9(4) . . ?
C9 C8 H8 114.6(2) . . ?
C10 C9 C8 123.2(4) . . ?
C14 C9 C8 119.6(4) . . ?
C14 C9 C10 117.2(4) . . ?
H10 C10 C9 119.0(3) . . ?
C11 C10 C9 122.1(4) . . ?
C11 C10 H10 119.0(3) . . ?
H11 C11 C10 120.0(3) . . ?
C12 C11 C10 119.9(5) . . ?
C12 C11 H11 120.0(3) . . ?
H12 C12 C11 120.7(3) . . ?
C13 C12 C11 118.7(5) . . ?
C13 C12 H12 120.7(3) . . ?
H13 C13 C12 119.2(3) . . ?
C14 C13 C12 121.7(5) . . ?
C14 C13 H13 119.2(3) . . ?
C13 C14 C9 120.5(5) . . ?
H14 C14 C9 119.8(3) . . ?
H14 C14 C13 119.8(3) . . ?
C16 C15 P1 122.3(3) . . ?
C20 C15 P1 118.2(3) . . ?
C20 C15 C16 119.5(4) . . ?
H16 C16 C15 119.9(2) . . ?
C17 C16 C15 120.1(4) . . ?
C17 C16 H16 119.9(3) . . ?
H17 C17 C16 120.1(3) . . ?
C18 C17 C16 119.8(4) . . ?
C18 C17 H17 120.1(3) . . ?
H18 C18 C17 120.0(3) . . ?
C19 C18 C17 120.0(4) . . ?
C19 C18 H18 120.0(3) . . ?
H19 C19 C18 119.8(3) . . ?
C20 C19 C18 120.4(4) . . ?
C20 C19 H19 119.8(3) . . ?
C19 C20 C15 120.0(4) . . ?
H20 C20 C15 120.0(2) . . ?
H20 C20 C19 120.0(3) . . ?
C22 C21 P1 122.1(3) . . ?
C27 C21 P1 118.3(3) . . ?
C27 C21 C22 119.6(3) . . ?
H22 C22 C21 120.1(2) . . ?
C23 C22 C21 119.8(4) . . ?
C23 C22 H22 120.1(2) . . ?
H23 C23 C22 119.8(2) . . ?
C24 C23 C22 120.3(4) . . ?
C24 C23 H23 119.8(3) . . ?
H24 C24 C23 120.1(3) . . ?
C26 C24 C23 119.9(4) . . ?
C26 C24 H24 120.1(2) . . ?
H26 C26 C24 119.8(2) . . ?
C27 C26 C24 120.4(4) . . ?
C27 C26 H26 119.8(2) . . ?
C26 C27 C21 119.9(4) . . ?
H27 C27 C21 120.0(2) . . ?
H27 C27 C26 120.0(2) . . ?
C29 C28 P1 118.7(3) . . ?
C33 C28 P1 121.6(3) . . ?
C33 C28 C29 119.6(3) . . ?
H29 C29 C28 119.9(2) . . ?
C30 C29 C28 120.3(3) . . ?
C30 C29 H29 119.9(2) . . ?
H30 C30 C29 120.1(2) . . ?
C31 C30 C29 119.7(4) . . ?
C31 C30 H30 120.1(2) . . ?
H31 C31 C30 119.8(2) . . ?
C32 C31 C30 120.4(4) . . ?
C32 C31 H31 119.8(2) . . ?
H32 C32 C31 119.8(2) . . ?
C33 C32 C31 120.3(4) . . ?
C33 C32 H32 119.8(2) . . ?
C32 C33 C28 119.6(3) . . ?
H33 C33 C28 120.2(2) . . ?
H33 C33 C32 120.2(2) . . ?
C1 B1 Au1 103.9(2) . . ?
C4 B1 Au1 105.3(2) . . ?
C4 B1 C1 122.9(3) . . ?
C7 B1 Au1 60.6(2) . . ?
C7 B1 C1 118.5(3) . . ?
C7 B1 C4 118.5(3) . . ?
C2 B2 C1 60.6(2) . . ?
H2 B2 C1 122.09(18) . . ?
H2 B2 C2 122.9(2) . . ?
B3 B2 C1 58.8(2) . . ?
B3 B2 C2 106.6(3) . . ?
B3 B2 H2 122.3(2) . . ?
B7 B2 C1 107.6(3) . . ?
B7 B2 C2 58.6(3) . . ?
B7 B2 H2 122.0(2) . . ?
B7 B2 B3 107.6(3) . . ?
B8 B2 C1 106.4(3) . . ?
B8 B2 C2 105.5(3) . . ?
B8 B2 H2 123.0(2) . . ?
B8 B2 B3 59.8(3) . . ?
B8 B2 B7 59.5(3) . . ?
B2 B3 C1 59.2(2) . . ?
H3 B3 C1 123.07(18) . . ?
H3 B3 B2 122.0(2) . . ?
B4 B3 C1 59.0(2) . . ?
B4 B3 B2 107.3(3) . . ?
B4 B3 H3 121.7(2) . . ?
B8 B3 C1 106.9(3) . . ?
B8 B3 B2 60.0(3) . . ?
B8 B3 H3 121.6(2) . . ?
B8 B3 B4 108.4(3) . . ?
B9 B3 C1 106.8(3) . . ?
B9 B3 B2 107.9(3) . . ?
B9 B3 H3 121.7(2) . . ?
B9 B3 B4 60.4(2) . . ?
B9 B3 B8 60.3(3) . . ?
B3 B4 C1 59.3(2) . . ?
H4 B4 C1 122.82(19) . . ?
H4 B4 B3 121.5(2) . . ?
B5 B4 C1 59.5(2) . . ?
B5 B4 B3 107.8(3) . . ?
B5 B4 H4 121.8(2) . . ?
B9 B4 C1 107.0(3) . . ?
B9 B4 B3 60.4(2) . . ?
B9 B4 H4 121.7(2) . . ?
B9 B4 B5 108.0(3) . . ?
B10 B4 C1 107.1(3) . . ?
B10 B4 B3 108.5(3) . . ?
B10 B4 H4 121.6(2) . . ?
B10 B4 B5 60.0(2) . . ?
B10 B4 B9 60.2(3) . . ?
C2 B5 C1 60.4(2) . . ?
B4 B5 C1 58.6(2) . . ?
B4 B5 C2 106.3(3) . . ?
H5 B5 C1 122.24(19) . . ?
H5 B5 C2 123.2(2) . . ?
H5 B5 B4 122.3(2) . . ?
B6 B5 C1 107.6(3) . . ?
B6 B5 C2 58.5(2) . . ?
B6 B5 B4 108.0(3) . . ?
B6 B5 H5 121.8(2) . . ?
B10 B5 C1 106.4(3) . . ?
B10 B5 C2 105.5(3) . . ?
B10 B5 B4 59.9(2) . . ?
B10 B5 H5 122.8(2) . . ?
B10 B5 B6 60.0(3) . . ?
B5 B6 C2 59.1(2) . . ?
H6 B6 C2 123.8(2) . . ?
H6 B6 B5 121.7(2) . . ?
B7 B6 C2 58.8(2) . . ?
B7 B6 B5 107.5(3) . . ?
B7 B6 H6 121.9(2) . . ?
B10 B6 C2 106.0(3) . . ?
B10 B6 B5 60.0(2) . . ?
B10 B6 H6 121.8(2) . . ?
B10 B6 B7 108.0(3) . . ?
B21 B6 C2 105.7(3) . . ?
B21 B6 B5 108.2(3) . . ?
B21 B6 H6 122.0(2) . . ?
B21 B6 B7 59.8(3) . . ?
B21 B6 B10 60.5(3) . . ?
B2 B7 C2 58.6(2) . . ?
B6 B7 C2 58.6(3) . . ?
B6 B7 B2 107.2(3) . . ?
H7 B7 C2 124.1(2) . . ?
H7 B7 B2 121.8(2) . . ?
H7 B7 B6 121.8(2) . . ?
B8 B7 C2 106.0(3) . . ?
B8 B7 B2 60.2(3) . . ?
B8 B7 B6 108.7(3) . . ?
B8 B7 H7 121.5(2) . . ?
B21 B7 C2 105.9(3) . . ?
B21 B7 B2 108.5(3) . . ?
B21 B7 B6 60.2(3) . . ?
B21 B7 H7 121.6(2) . . ?
B21 B7 B8 60.9(3) . . ?
B3 B8 B2 60.2(3) . . ?
B7 B8 B2 60.3(3) . . ?
B7 B8 B3 108.4(3) . . ?
H8a B8 B2 121.7(2) . . ?
H8a B8 B3 121.5(2) . . ?
H8a B8 B7 121.7(2) . . ?
B9 B8 B2 107.9(3) . . ?
B9 B8 B3 60.1(3) . . ?
B9 B8 B7 107.6(3) . . ?
B9 B8 H8a 122.0(2) . . ?
B21 B8 B2 107.6(3) . . ?
B21 B8 B3 107.7(3) . . ?
B21 B8 B7 59.7(3) . . ?
B21 B8 H8a 122.3(2) . . ?
B21 B8 B9 59.5(3) . . ?
B4 B9 B3 59.2(2) . . ?
B8 B9 B3 59.6(3) . . ?
B8 B9 B4 107.0(3) . . ?
H9 B9 B3 122.3(2) . . ?
H9 B9 B4 122.4(2) . . ?
H9 B9 B8 121.9(2) . . ?
B10 B9 B3 107.1(3) . . ?
B10 B9 B4 59.5(2) . . ?
B10 B9 B8 108.0(3) . . ?
B10 B9 H9 121.9(2) . . ?
B21 B9 B3 108.0(3) . . ?
B21 B9 B4 107.9(3) . . ?
B21 B9 B8 60.4(3) . . ?
B21 B9 H9 121.2(2) . . ?
B21 B9 B10 60.4(3) . . ?
B5 B10 B4 60.1(2) . . ?
B6 B10 B4 108.2(3) . . ?
B6 B10 B5 60.0(3) . . ?
B9 B10 B4 60.2(2) . . ?
B9 B10 B5 108.1(3) . . ?
B9 B10 B6 107.7(3) . . ?
H10a B10 B4 121.6(2) . . ?
H10a B10 B5 121.7(2) . . ?
H10a B10 B6 121.7(2) . . ?
H10a B10 B9 121.8(2) . . ?
B21 B10 B4 107.8(3) . . ?
B21 B10 B5 107.7(3) . . ?
B21 B10 B6 59.8(3) . . ?
B21 B10 B9 59.5(3) . . ?
B21 B10 H10a 122.1(2) . . ?
C5 B11 C4 58.8(2) . . ?
H11a B11 C4 122.90(18) . . ?
H11a B11 C5 124.1(2) . . ?
B14 B11 C4 58.8(2) . . ?
B14 B11 C5 105.5(3) . . ?
B14 B11 H11a 122.0(2) . . ?
B15 B11 C4 106.5(3) . . ?
B15 B11 C5 105.0(3) . . ?
B15 B11 H11a 122.6(2) . . ?
B15 B11 B14 60.6(3) . . ?
B16 B11 C4 106.6(3) . . ?
B16 B11 C5 58.6(2) . . ?
B16 B11 H11a 121.9(2) . . ?
B16 B11 B14 108.2(3) . . ?
B16 B11 B15 59.7(3) . . ?
C5 B12 C4 59.3(2) . . ?
H12a B12 C4 122.66(18) . . ?
H12a B12 C5 123.84(18) . . ?
B13 B12 C4 58.5(2) . . ?
B13 B12 C5 105.4(3) . . ?
B13 B12 H12a 122.3(2) . . ?
B17 B12 C4 107.3(3) . . ?
B17 B12 C5 58.8(3) . . ?
B17 B12 H12a 121.43(19) . . ?
B17 B12 B13 108.4(3) . . ?
B18 B12 C4 106.6(3) . . ?
B18 B12 C5 105.5(3) . . ?
B18 B12 H12a 122.4(2) . . ?
B18 B12 B13 60.3(2) . . ?
B18 B12 B17 60.2(3) . . ?
B12 B13 C4 59.4(2) . . ?
H13a B13 C4 122.82(18) . . ?
H13a B13 B12 122.0(2) . . ?
B14 B13 C4 59.5(2) . . ?
B14 B13 B12 107.8(3) . . ?
B14 B13 H13a 121.6(2) . . ?
B18 B13 C4 106.7(3) . . ?
B18 B13 B12 59.6(2) . . ?
B18 B13 H13a 121.9(2) . . ?
B18 B13 B14 108.2(3) . . ?
B20 B13 C4 107.0(3) . . ?
B20 B13 B12 107.8(3) . . ?
B20 B13 H13a 121.8(2) . . ?
B20 B13 B14 60.1(3) . . ?
B20 B13 B18 60.3(2) . . ?
B11 B14 C4 60.2(2) . . ?
B13 B14 C4 58.7(2) . . ?
B13 B14 B11 108.2(3) . . ?
H14a B14 C4 123.00(19) . . ?
H14a B14 B11 121.2(2) . . ?
H14a B14 B13 121.7(2) . . ?
B15 B14 C4 107.1(3) . . ?
B15 B14 B11 60.0(3) . . ?
B15 B14 B13 108.3(3) . . ?
B15 B14 H14a 121.8(2) . . ?
B20 B14 C4 106.4(3) . . ?
B20 B14 B11 108.3(3) . . ?
B20 B14 B13 60.3(3) . . ?
B20 B14 H14a 121.9(2) . . ?
B20 B14 B15 60.1(3) . . ?
B14 B15 B11 59.4(2) . . ?
H15 B15 B11 121.9(2) . . ?
H15 B15 B14 122.4(2) . . ?
B16 B15 B11 60.2(3) . . ?
B16 B15 B14 107.6(3) . . ?
B16 B15 H15 121.4(2) . . ?
B19 B15 B11 108.3(3) . . ?
B19 B15 B14 107.5(3) . . ?
B19 B15 H15 121.5(2) . . ?
B19 B15 B16 60.6(3) . . ?
B20 B15 B11 107.4(3) . . ?
B20 B15 B14 59.6(3) . . ?
B20 B15 H15 122.0(2) . . ?
B20 B15 B16 108.2(3) . . ?
B20 B15 B19 59.8(3) . . ?
B11 B16 C5 58.8(2) . . ?
B15 B16 C5 105.6(3) . . ?
B15 B16 B11 60.1(3) . . ?
H16a B16 C5 124.3(2) . . ?
H16a B16 B11 121.6(2) . . ?
H16a B16 B15 121.9(2) . . ?
B17 B16 C5 58.8(3) . . ?
B17 B16 B11 107.8(3) . . ?
B17 B16 B15 108.2(3) . . ?
B17 B16 H16a 121.6(2) . . ?
B19 B16 C5 105.2(3) . . ?
B19 B16 B11 108.0(3) . . ?
B19 B16 B15 60.2(3) . . ?
B19 B16 H16a 122.3(2) . . ?
B19 B16 B17 59.9(3) . . ?
B12 B17 C5 59.0(3) . . ?
B16 B17 C5 58.7(2) . . ?
B16 B17 B12 107.8(3) . . ?
H17a B17 C5 124.20(19) . . ?
H17a B17 B12 121.73(19) . . ?
H17a B17 B16 121.4(2) . . ?
B18 B17 C5 105.3(3) . . ?
B18 B17 B12 59.8(3) . . ?
B18 B17 B16 108.2(3) . . ?
B18 B17 H17a 122.3(2) . . ?
B19 B17 C5 105.6(3) . . ?
B19 B17 B12 107.9(3) . . ?
B19 B17 B16 60.6(3) . . ?
B19 B17 H17a 122.0(2) . . ?
B19 B17 B18 60.0(3) . . ?
B13 B18 B12 60.0(2) . . ?
B17 B18 B12 60.0(3) . . ?
B17 B18 B13 107.9(3) . . ?
H18a B18 B12 121.7(2) . . ?
H18a B18 B13 121.8(2) . . ?
H18a B18 B17 121.7(2) . . ?
B19 B18 B12 108.2(3) . . ?
B19 B18 B13 108.0(3) . . ?
B19 B18 B17 60.1(3) . . ?
B19 B18 H18a 121.6(2) . . ?
B20 B18 B12 107.8(3) . . ?
B20 B18 B13 59.8(2) . . ?
B20 B18 B17 107.8(3) . . ?
B20 B18 H18a 122.0(2) . . ?
B20 B18 B19 59.9(3) . . ?
B16 B19 B15 59.2(3) . . ?
B17 B19 B15 107.2(3) . . ?
B17 B19 B16 59.6(3) . . ?
B18 B19 B15 108.0(3) . . ?
B18 B19 B16 107.4(3) . . ?
B18 B19 B17 59.9(3) . . ?
H19a B19 B15 122.1(2) . . ?
H19a B19 B16 122.5(2) . . ?
H19a B19 B17 122.1(2) . . ?
H19a B19 B18 121.6(2) . . ?
B20 B19 B15 60.0(3) . . ?
B20 B19 B16 107.3(3) . . ?
B20 B19 B17 107.9(3) . . ?
B20 B19 B18 60.3(3) . . ?
B20 B19 H19a 121.7(2) . . ?
B14 B20 B13 59.6(2) . . ?
B15 B20 B13 107.9(3) . . ?
B15 B20 B14 60.3(3) . . ?
B18 B20 B13 59.9(2) . . ?
B18 B20 B14 107.5(3) . . ?
B18 B20 B15 107.6(3) . . ?
B19 B20 B13 108.0(3) . . ?
B19 B20 B14 108.3(3) . . ?
B19 B20 B15 60.1(3) . . ?
B19 B20 B18 59.8(3) . . ?
H20a B20 B13 121.9(2) . . ?
H20a B20 B14 121.7(2) . . ?
H20a B20 B15 121.7(2) . . ?
H20a B20 B18 122.1(2) . . ?
H20a B20 B19 121.6(2) . . ?
B7 B21 B6 60.0(3) . . ?
B8 B21 B6 107.4(3) . . ?
B8 B21 B7 59.5(3) . . ?
B9 B21 B6 108.0(3) . . ?
B9 B21 B7 108.0(3) . . ?
B9 B21 B8 60.2(3) . . ?
B10 B21 B6 59.6(3) . . ?
B10 B21 B7 107.6(3) . . ?
B10 B21 B8 107.6(3) . . ?
B10 B21 B9 60.1(3) . . ?
H21 B21 B6 121.9(2) . . ?
H21 B21 B7 121.9(2) . . ?
H21 B21 B8 122.1(2) . . ?
H21 B21 B9 121.5(2) . . ?
H21 B21 B10 122.0(2) . . ?

loop_
_geom_bond_atom_site_label_1
_geom_bond_atom_site_label_2
_geom_bond_distance
_geom_bond_site_symmetry_2
_geom_bond_publ_flag
Au1 P1 2.3060(8) . ?
Au1 C7 2.135(4) . ?
Au1 B1 2.430(4) . ?
P1 C15 1.824(4) . ?
P1 C21 1.813(4) . ?
P1 C28 1.816(3) . ?
C1 C2 1.735(5) . ?
C1 B1 1.648(5) . ?
C1 B2 1.731(6) . ?
C1 B3 1.723(6) . ?
C1 B4 1.718(5) . ?
C1 B5 1.733(5) . ?
C2 C3 1.505(6) . ?
C2 B2 1.709(6) . ?
C2 B5 1.717(6) . ?
C2 B6 1.706(6) . ?
C2 B7 1.709(6) . ?
C3 H3a 0.9800 . ?
C3 H3b 0.9800 . ?
C3 H3c 0.9800 . ?
C4 C5 1.701(5) . ?
C4 B1 1.634(5) . ?
C4 B11 1.751(5) . ?
C4 B12 1.727(6) . ?
C4 B13 1.711(5) . ?
C4 B14 1.726(5) . ?
C5 C6 1.509(5) . ?
C5 B11 1.712(5) . ?
C5 B12 1.713(6) . ?
C5 B16 1.707(6) . ?
C5 B17 1.709(6) . ?
C6 H6a 0.9800 . ?
C6 H6b 0.9800 . ?
C6 H6c 0.9800 . ?
C7 C8 1.331(5) . ?
C7 B1 1.469(6) . ?
C8 H8 0.9500 . ?
C8 C9 1.483(6) . ?
C9 C10 1.382(6) . ?
C9 C14 1.385(6) . ?
C10 H10 0.9500 . ?
C10 C11 1.395(7) . ?
C11 H11 0.9500 . ?
C11 C12 1.362(8) . ?
C12 H12 0.9500 . ?
C12 C13 1.375(9) . ?
C13 H13 0.9500 . ?
C13 C14 1.384(7) . ?
C14 H14 0.9500 . ?
C15 C16 1.382(6) . ?
C15 C20 1.389(6) . ?
C16 H16 0.9500 . ?
C16 C17 1.398(6) . ?
C17 H17 0.9500 . ?
C17 C18 1.381(7) . ?
C18 H18 0.9500 . ?
C18 C19 1.374(7) . ?
C19 H19 0.9500 . ?
C19 C20 1.387(6) . ?
C20 H20 0.9500 . ?
C21 C22 1.394(5) . ?
C21 C27 1.395(5) . ?
C22 H22 0.9500 . ?
C22 C23 1.391(5) . ?
C23 H23 0.9500 . ?
C23 C24 1.379(6) . ?
C24 H24 0.9500 . ?
C24 C26 1.386(6) . ?
C26 H26 0.9500 . ?
C26 C27 1.382(6) . ?
C27 H27 0.9500 . ?
C28 C29 1.388(5) . ?
C28 C33 1.401(5) . ?
C29 H29 0.9500 . ?
C29 C30 1.395(5) . ?
C30 H30 0.9500 . ?
C30 C31 1.388(6) . ?
C31 H31 0.9500 . ?
C31 C32 1.379(6) . ?
C32 H32 0.9500 . ?
C32 C33 1.394(5) . ?
C33 H33 0.9500 . ?
B2 H2 1.1200 . ?
B2 B3 1.780(7) . ?
B2 B7 1.778(6) . ?
B2 B8 1.777(7) . ?
B3 H3 1.1200 . ?
B3 B4 1.763(6) . ?
B3 B8 1.774(6) . ?
B3 B9 1.784(6) . ?
B4 H4 1.1200 . ?
B4 B5 1.775(6) . ?
B4 B9 1.784(6) . ?
B4 B10 1.771(6) . ?
B5 H5 1.1200 . ?
B5 B6 1.774(6) . ?
B5 B10 1.773(6) . ?
B6 H6 1.1200 . ?
B6 B7 1.774(7) . ?
B6 B10 1.773(7) . ?
B6 B21 1.777(7) . ?
B7 H7 1.1200 . ?
B7 B8 1.765(8) . ?
B7 B21 1.769(7) . ?
B8 H8a 1.1200 . ?
B8 B9 1.787(7) . ?
B8 B21 1.791(7) . ?
B9 H9 1.1200 . ?
B9 B10 1.784(6) . ?
B9 B21 1.774(7) . ?
B10 H10a 1.1200 . ?
B10 B21 1.789(7) . ?
B11 H11a 1.1200 . ?
B11 B14 1.763(6) . ?
B11 B15 1.774(6) . ?
B11 B16 1.775(6) . ?
B12 H12a 1.1200 . ?
B12 B13 1.772(6) . ?
B12 B17 1.769(7) . ?
B12 B18 1.765(6) . ?
B13 H13a 1.1200 . ?
B13 B14 1.765(6) . ?
B13 B18 1.777(6) . ?
B13 B20 1.776(6) . ?
B14 H14a 1.1200 . ?
B14 B15 1.785(7) . ?
B14 B20 1.773(6) . ?
B15 H15 1.1200 . ?
B15 B16 1.766(7) . ?
B15 B19 1.783(7) . ?
B15 B20 1.782(8) . ?
B16 H16a 1.1200 . ?
B16 B17 1.773(7) . ?
B16 B19 1.790(7) . ?
B17 H17a 1.1200 . ?
B17 B18 1.773(7) . ?
B17 B19 1.778(6) . ?
B18 H18a 1.1200 . ?
B18 B19 1.775(7) . ?
B18 B20 1.784(6) . ?
B19 H19a 1.1200 . ?
B19 B20 1.778(7) . ?
B20 H20a 1.1200 . ?
B21 H21 1.1200 . ?

loop_
_geom_torsion_atom_site_label_1
_geom_torsion_atom_site_label_2
_geom_torsion_atom_site_label_3
_geom_torsion_atom_site_label_4
_geom_torsion
_geom_torsion_site_symmetry_1
_geom_torsion_site_symmetry_2
_geom_torsion_site_symmetry_3
_geom_torsion_site_symmetry_4
_geom_torsion_publ_flag
Au1 C7 C8 C9 -3.6(4) . . . . ?
Au1 C7 B1 C1 90.51(19) . . . . ?
Au1 C7 B1 C4 -92.18(19) . . . . ?
Au1 B1 C1 C2 110.8(2) . . . . ?
Au1 B1 C1 B2 179.7(2) . . . . ?
Au1 B1 C1 B3 -103.8(2) . . . . ?
Au1 B1 C1 B4 -27.2(3) . . . . ?
Au1 B1 C1 B5 43.9(2) . . . . ?
Au1 B1 C4 C5 -140.8(2) . . . . ?
Au1 B1 C4 B11 -73.9(2) . . . . ?
Au1 B1 C4 B12 149.5(2) . . . . ?
Au1 B1 C4 B13 73.1(3) . . . . ?
Au1 B1 C4 B14 -3.7(3) . . . . ?
Au1 B1 C7 C8 178.6(5) . . . . ?
P1 C15 C16 C17 -179.3(4) . . . . ?
P1 C15 C20 C19 180.0(3) . . . . ?
P1 C21 C22 C23 176.0(3) . . . . ?
P1 C21 C27 C26 -176.3(3) . . . . ?
P1 C28 C29 C30 -178.5(3) . . . . ?
P1 C28 C33 C32 178.6(3) . . . . ?
C1 B1 C4 C5 100.9(3) . . . . ?
C1 B1 C4 B11 167.8(3) . . . . ?
C1 B1 C4 B12 31.2(4) . . . . ?
C1 B1 C4 B13 -45.2(4) . . . . ?
C1 B1 C4 B14 -122.1(3) . . . . ?
C1 B1 C7 C8 -90.9(6) . . . . ?
C4 B1 C7 C8 86.4(6) . . . . ?
C7 C8 C9 C10 -19.7(5) . . . . ?
C7 C8 C9 C14 163.0(4) . . . . ?
C8 C9 C10 C11 -179.3(4) . . . . ?
C8 C9 C14 C13 178.5(4) . . . . ?
C9 C10 C11 C12 1.3(6) . . . . ?
C9 C14 C13 C12 0.5(5) . . . . ?
C10 C11 C12 C13 0.2(6) . . . . ?
C11 C12 C13 C14 -1.1(6) . . . . ?
C15 C16 C17 C18 -0.2(6) . . . . ?
C15 C20 C19 C18 -1.3(5) . . . . ?
C16 C17 C18 C19 -1.9(6) . . . . ?
C17 C18 C19 C20 2.6(5) . . . . ?
C21 C22 C23 C24 0.6(4) . . . . ?
C21 C27 C26 C24 -0.3(5) . . . . ?
C22 C23 C24 C26 1.2(5) . . . . ?
C23 C24 C26 C27 -1.3(5) . . . . ?
C28 C29 C30 C31 -0.0(4) . . . . ?
C28 C33 C32 C31 -0.1(4) . . . . ?
C29 C30 C31 C32 -0.9(5) . . . . ?
C30 C31 C32 C33 0.9(5) . . . . ?
